data_7704423
loop_
_publ_author_name
'Li, Peng'
'Guo, Meng-Yue'
'Gao, Lu-Lu'
'Yin, Xue-Mei'
'Yang, Shuai-Liang'
'Bu, Ran'
'Gao, En-Qing'

_publ_section_title
;
 Photoresponsivity and antibiotic sensing properties of an entangled
 tris(pyridinium)-based metal-organic framework.
;
_journal_issue 22
_journal_name_full 'Dalton transactions (Cambridge, England : 2003)'
_journal_page_first 7488
_journal_page_last 7495
_journal_paper_doi 10.1039/d0dt00397b
_journal_volume 49
_journal_year 2020
_chemical_formula_sum 'C47 H31 Cd2 Cl N4 O13'
_chemical_formula_weight 1120.01
_space_group_crystal_system monoclinic
_space_group_IT_number 14
_space_group_name_Hall '-P 2yn'
_space_group_name_H-M_alt 'P 1 21/n 1'
_atom_sites_solution_hydrogens mixed
_audit_creation_method SHELXL-2014
_audit_update_record
;
2019-11-12 deposited with the CCDC.	2020-05-15 downloaded from the CCDC.
;
_cell_angle_alpha 90
_cell_angle_beta 93.1390(10)
_cell_angle_gamma 90
_cell_formula_units_Z 4
_cell_length_a 9.8438(2)
_cell_length_b 18.8552(3)
_cell_length_c 28.4652(5)
_cell_measurement_reflns_used 9962
_cell_measurement_temperature 293(2)
_cell_measurement_theta_max 68.24
_cell_measurement_theta_min 4.50
_cell_volume 5275.41(16)
_computing_cell_refinement 'Bruker SAINT'
_computing_data_collection 'Bruker APEX2'
_computing_data_reduction 'Bruker SAINT'
_computing_molecular_graphics 'Bruker SHELXTL'
_computing_publication_material 'Bruker SHELXTL'
_computing_structure_refinement 'SHELXL-2014 (Sheldrick, 2014)'
_computing_structure_solution 'Bruker SAINT'
_diffrn_ambient_temperature 293(2)
_diffrn_measured_fraction_theta_full 0.937
_diffrn_measured_fraction_theta_max 0.997
_diffrn_measurement_device_type 'CCD area detector'
_diffrn_measurement_method 'phi and omega scans'
_diffrn_radiation_type CuK\a
_diffrn_radiation_wavelength 1.54178
_diffrn_reflns_av_R_equivalents 0.0448
_diffrn_reflns_av_unetI/netI 0.0328
_diffrn_reflns_Laue_measured_fraction_full 0.937
_diffrn_reflns_Laue_measured_fraction_max 0.997
_diffrn_reflns_limit_h_max 11
_diffrn_reflns_limit_h_min -11
_diffrn_reflns_limit_k_max 22
_diffrn_reflns_limit_k_min -22
_diffrn_reflns_limit_l_max 33
_diffrn_reflns_limit_l_min -32
_diffrn_reflns_number 39445
_diffrn_reflns_point_group_measured_fraction_full 0.937
_diffrn_reflns_point_group_measured_fraction_max 0.997
_diffrn_reflns_theta_full 67.679
_diffrn_reflns_theta_max 65.000
_diffrn_reflns_theta_min 2.812
_exptl_absorpt_coefficient_mu 7.441
_exptl_absorpt_correction_type multi-scan
_exptl_absorpt_process_details sadabs
_exptl_crystal_colour orange-red
_exptl_crystal_density_diffrn 1.410
_exptl_crystal_description acicular
_exptl_crystal_F_000 2232
_exptl_crystal_size_max 0.23
_exptl_crystal_size_mid 0.1
_exptl_crystal_size_min 0.05
_exptl_transmission_factor_max 0.92
_exptl_transmission_factor_min 0.65
_refine_diff_density_max 0.942
_refine_diff_density_min -1.082
_refine_diff_density_rms 0.122
_refine_ls_extinction_method none
_refine_ls_goodness_of_fit_ref 1.096
_refine_ls_hydrogen_treatment mixed
_refine_ls_matrix_type full
_refine_ls_number_parameters 631
_refine_ls_number_reflns 8949
_refine_ls_number_restraints 10
_refine_ls_restrained_S_all 1.098
_refine_ls_R_factor_all 0.0834
_refine_ls_R_factor_gt 0.0762
_refine_ls_shift/su_max 0.001
_refine_ls_shift/su_mean 0.000
_refine_ls_structure_factor_coef Fsqd
_refine_ls_weighting_details 'w=1/[\s^2^(Fo^2^)+(0.0891P)^2^+46.0059P] where P=(Fo^2^+2Fc^2^)/3'
_refine_ls_weighting_scheme calc
_refine_ls_wR_factor_gt 0.2148
_refine_ls_wR_factor_ref 0.2200
_reflns_Friedel_coverage 0.000
_reflns_number_gt 7815
_reflns_number_total 8949
_reflns_threshold_expression 'I > 2\s(I)'
_cod_data_source_file d0dt00397b2.cif
_cod_data_source_block 1
_cod_depositor_comments 'Adding full bibliography for 7704423.cif.'
_cod_original_sg_symbol_H-M 'P 21/n'
_cod_database_code 7704423
_shelx_space_group_comment
;
The symmetry employed for this shelxl refinement is uniquely defined
by the following loop, which should always be used as a source of
symmetry information in preference to the above space-group names.
They are only intended as comments.
;
_shelx_estimated_absorpt_t_min 0.45754
_shelx_estimated_absorpt_t_max 1.00000
_shelxl_version_number 2014-3

loop_
_space_group_symop_operation_xyz
'x, y, z'
'-x+1/2, y+1/2, -z+1/2'
'-x, -y, -z'
'x-1/2, -y-1/2, z-1/2'

loop_
_atom_site_label
_atom_site_type_symbol
_atom_site_fract_x
_atom_site_fract_y
_atom_site_fract_z
_atom_site_U_iso_or_equiv
_atom_site_adp_type
_atom_site_occupancy
_atom_site_site_symmetry_order
_atom_site_calc_flag
_atom_site_refinement_flags_posn
_atom_site_refinement_flags_adp
_atom_site_refinement_flags_occupancy
_atom_site_disorder_assembly
_atom_site_disorder_group
Cd1 Cd 0.68670(6) 1.19359(3) 0.41887(2) 0.0441(2) Uani 1 1 d D . . . .
Cd2 Cd 0.56825(6) 1.18732(3) 0.08039(2) 0.0450(2) Uani 1 1 d . . . . .
O1 O 0.5475(7) 1.1054(4) 0.4431(4) 0.095(3) Uani 1 1 d . . . . .
O3 O -0.1701(9) 1.0945(6) 0.4292(5) 0.135(5) Uani 1 1 d D . . . .
O2 O 0.444(4) 1.195(2) 0.4128(12) 0.039(3) Uani 0.43(4) 1 d . . P A 1
O4 O -0.0699(10) 1.1776(6) 0.3967(4) 0.068(3) Uani 0.716(11) 1 d D . P B 1
O5 O 0.4238(17) 1.1006(9) 0.0900(7) 0.076(5) Uani 0.716(11) 1 d . . P B 1
Cl1 Cl 0.5556(5) 1.2524(3) 0.00512(19) 0.0782(16) Uani 0.716(11) 1 d . . P B 1
O2' O 0.420(3) 1.2005(14) 0.4261(10) 0.039(3) Uani 0.57(4) 1 d . . P A 2
O4' O -0.075(2) 1.1890(10) 0.4403(9) 0.068(3) Uani 0.284(11) 1 d D . P B 2
O5' O 0.402(5) 1.095(3) 0.072(2) 0.076(5) Uani 0.284(11) 1 d . . P B 2
Cl1' Cl 0.558(3) 1.2825(13) 0.0255(9) 0.142(8) Uani 0.284(11) 1 d . . P B 2
O6 O 0.2999(7) 1.1914(3) 0.0697(3) 0.069(2) Uani 1 1 d . . . . .
O7 O -0.2898(10) 1.0566(9) 0.0847(6) 0.194(8) Uani 1 1 d . . . . .
O8 O -0.2070(9) 1.1601(7) 0.0818(4) 0.106(4) Uani 1 1 d . . . . .
O9 O 0.7168(8) 0.2958(3) 0.3747(2) 0.0620(18) Uani 1 1 d . . . . .
O10 O 0.6431(6) 0.2021(3) 0.3359(2) 0.0487(14) Uani 1 1 d . . . . .
O11 O 0.5769(7) 0.2110(5) 0.1612(3) 0.071(2) Uani 1 1 d . . . . .
O12 O 0.6614(14) 0.2951(5) 0.1224(3) 0.115(4) Uani 1 1 d . . . . .
O13 O 0.6667(10) 1.2605(4) 0.4872(3) 0.081(2) Uani 1 1 d D . . . .
H13C H 0.632(12) 1.302(3) 0.4849(14) 0.121 Uiso 1 1 d D U . . .
H13B H 0.732(8) 1.263(5) 0.509(3) 0.121 Uiso 1 1 d D U . . .
N1 N 0.2533(8) 0.8655(4) 0.4214(3) 0.0485(18) Uani 1 1 d . . . . .
N2 N 0.4574(9) 0.7145(4) 0.2125(3) 0.059(2) Uani 1 1 d . . . . .
N3 N 0.8078(8) 0.5232(4) 0.2501(3) 0.056(2) Uani 1 1 d . . . . .
N4 N 0.1687(9) 0.8540(4) 0.0905(3) 0.055(2) Uani 1 1 d . . . . .
C1 C 0.4384(9) 1.1349(5) 0.4335(3) 0.047(2) Uani 1 1 d . . . . .
C2 C 0.3103(8) 1.0934(4) 0.4380(3) 0.0395(18) Uani 1 1 d . . . . .
C3 C 0.3153(9) 1.0221(4) 0.4504(3) 0.0422(18) Uani 1 1 d . . . . .
H3A H 0.3990 1.0004 0.4572 0.051 Uiso 1 1 calc R U . . .
C4 C 0.1979(9) 0.9833(4) 0.4529(3) 0.0426(19) Uani 1 1 d . . . . .
C5 C 0.0712(9) 1.0157(5) 0.4433(3) 0.053(2) Uani 1 1 d . . . . .
H5A H -0.0086 0.9897 0.4456 0.063 Uiso 1 1 calc R U . . .
C6 C 0.0655(9) 1.0868(5) 0.4305(3) 0.047(2) Uani 1 1 d . . . . .
C7 C 0.1848(9) 1.1245(4) 0.4278(3) 0.0427(19) Uani 1 1 d . . . . .
H7A H 0.1809 1.1719 0.4188 0.051 Uiso 1 1 calc R U . . .
C8 C -0.0682(9) 1.1254(5) 0.4217(4) 0.058(2) Uani 1 1 d D . . . .
C9 C 0.2073(12) 0.9046(5) 0.4633(3) 0.059(3) Uani 1 1 d . . . . .
H9A H 0.2712 0.8966 0.4899 0.070 Uiso 1 1 calc R U . . .
H9B H 0.1190 0.8870 0.4714 0.070 Uiso 1 1 calc R U . . .
C10 C 0.3800(10) 0.8461(5) 0.4190(3) 0.054(2) Uani 1 1 d . . . . .
H10A H 0.4404 0.8553 0.4446 0.065 Uiso 1 1 calc R U . . .
C11 C 0.4286(10) 0.8123(4) 0.3799(3) 0.049(2) Uani 1 1 d . . . . .
H11A H 0.5188 0.7978 0.3796 0.058 Uiso 1 1 calc R U . . .
C12 C 0.3400(9) 0.8009(4) 0.3418(3) 0.044(2) Uani 1 1 d . . . . .
C13 C 0.2046(10) 0.8220(5) 0.3454(4) 0.053(2) Uani 1 1 d . . . . .
H13A H 0.1414 0.8139 0.3205 0.064 Uiso 1 1 calc R U . . .
C14 C 0.1650(10) 0.8544(5) 0.3854(4) 0.056(2) Uani 1 1 d . . . . .
H14A H 0.0751 0.8687 0.3874 0.067 Uiso 1 1 calc R U . . .
C15 C 0.3811(9) 0.7701(4) 0.2962(3) 0.046(2) Uani 1 1 d . . . . .
C16 C 0.4806(9) 0.7178(4) 0.2965(3) 0.0418(18) Uani 1 1 d . . . . .
H16A H 0.5227 0.7025 0.3248 0.050 Uiso 1 1 calc R U . . .
C17 C 0.5166(10) 0.6887(4) 0.2540(3) 0.048(2) Uani 1 1 d . . . . .
C18 C 0.3586(9) 0.7675(4) 0.2147(3) 0.0442(19) Uani 1 1 d . . . . .
C19 C 0.3223(7) 0.7945(4) 0.2558(3) 0.0350(17) Uani 1 1 d . . . . .
H19A H 0.2567 0.8300 0.2562 0.042 Uiso 1 1 calc R U . . .
C20 C 0.6205(9) 0.6319(4) 0.2528(3) 0.044(2) Uani 1 1 d . . . . .
C21 C 0.6854(13) 0.6057(5) 0.2934(4) 0.069(3) Uani 1 1 d . . . . .
H21A H 0.6665 0.6246 0.3225 0.083 Uiso 1 1 calc R U . . .
C22 C 0.7790(12) 0.5509(5) 0.2905(4) 0.067(3) Uani 1 1 d . . . . .
H22A H 0.8224 0.5336 0.3180 0.080 Uiso 1 1 calc R U . . .
C23 C 0.7524(13) 0.5484(5) 0.2103(4) 0.071(3) Uani 1 1 d . . . . .
H23A H 0.7791 0.5304 0.1818 0.086 Uiso 1 1 calc R U . . .
C24 C 0.6533(12) 0.6023(5) 0.2103(4) 0.064(3) Uani 1 1 d . . . . .
H24A H 0.6105 0.6178 0.1822 0.077 Uiso 1 1 calc R U . . .
C25 C 0.9013(10) 0.4614(5) 0.2476(5) 0.068(3) Uani 1 1 d . . . . .
H25A H 0.9663 0.4618 0.2744 0.082 Uiso 1 1 calc R U . . .
H25B H 0.9513 0.4643 0.2192 0.082 Uiso 1 1 calc R U . . .
C26 C 0.8193(10) 0.3931(4) 0.2473(3) 0.050(2) Uani 1 1 d . . . . .
C27 C 0.7906(9) 0.3606(4) 0.2904(3) 0.047(2) Uani 1 1 d . . . . .
H27A H 0.8243 0.3804 0.3186 0.056 Uiso 1 1 calc R U . . .
C28 C 0.7115(9) 0.2988(4) 0.2909(3) 0.0418(18) Uani 1 1 d . . . . .
C29 C 0.6626(8) 0.2695(4) 0.2484(3) 0.0437(19) Uani 1 1 d . . . . .
H29A H 0.6096 0.2287 0.2486 0.052 Uiso 1 1 calc R U . . .
C30 C 0.6922(10) 0.3006(5) 0.2052(3) 0.049(2) Uani 1 1 d . . . . .
C31 C 0.7678(10) 0.3631(4) 0.2060(3) 0.050(2) Uani 1 1 d . . . . .
H31A H 0.7841 0.3853 0.1777 0.060 Uiso 1 1 calc R U . . .
C32 C 0.6890(8) 0.2632(4) 0.3364(3) 0.0403(18) Uani 1 1 d . . . . .
C33 C 0.6422(12) 0.2669(6) 0.1603(4) 0.061(3) Uani 1 1 d . . . . .
C34 C 0.2937(9) 0.7960(4) 0.1705(3) 0.046(2) Uani 1 1 d . . . . .
C35 C 0.1599(10) 0.8207(5) 0.1695(4) 0.062(3) Uani 1 1 d . . . . .
H35A H 0.1106 0.8172 0.1964 0.075 Uiso 1 1 calc R U . . .
C36 C 0.1012(11) 0.8496(5) 0.1300(4) 0.062(3) Uani 1 1 d . . . . .
H36A H 0.0127 0.8668 0.1302 0.075 Uiso 1 1 calc R U . . .
C37 C 0.2945(11) 0.8306(5) 0.0898(4) 0.053(2) Uani 1 1 d . . . . .
H37A H 0.3405 0.8349 0.0623 0.064 Uiso 1 1 calc R U . . .
C38 C 0.3604(10) 0.7997(4) 0.1289(3) 0.051(2) Uani 1 1 d . . . . .
H38A H 0.4480 0.7817 0.1272 0.061 Uiso 1 1 calc R U . . .
C39 C 0.1017(13) 0.8879(5) 0.0480(4) 0.071(3) Uani 1 1 d . . . . .
H39A H 0.0136 0.8662 0.0408 0.085 Uiso 1 1 calc R U . . .
H39B H 0.1570 0.8814 0.0212 0.085 Uiso 1 1 calc R U . . .
C40 C 0.0843(10) 0.9664(5) 0.0577(4) 0.056(2) Uani 1 1 d . . . . .
C41 C 0.1981(9) 1.0093(4) 0.0607(3) 0.0446(19) Uani 1 1 d . . . . .
H41A H 0.2834 0.9903 0.0559 0.053 Uiso 1 1 calc R U . . .
C42 C 0.1848(8) 1.0819(4) 0.0711(3) 0.0383(17) Uani 1 1 d . . . . .
C43 C 0.0573(8) 1.1102(5) 0.0751(3) 0.0408(18) Uani 1 1 d . . . . .
H43A H 0.0478 1.1588 0.0795 0.049 Uiso 1 1 calc R U . . .
C44 C -0.0562(10) 1.0676(5) 0.0728(3) 0.054(2) Uani 1 1 d . . . . .
C45 C -0.0442(10) 0.9947(5) 0.0633(3) 0.056(2) Uani 1 1 d . . . . .
H45A H -0.1210 0.9660 0.0608 0.068 Uiso 1 1 calc R U . . .
C46 C -0.1950(11) 1.0980(9) 0.0795(4) 0.075(3) Uani 1 1 d . . . . .
C47 C 0.3090(8) 1.1287(4) 0.0761(3) 0.0382(18) Uani 1 1 d . . . . .

loop_
_atom_site_aniso_label
_atom_site_aniso_U_11
_atom_site_aniso_U_22
_atom_site_aniso_U_33
_atom_site_aniso_U_23
_atom_site_aniso_U_13
_atom_site_aniso_U_12
Cd1 0.0409(3) 0.0458(4) 0.0448(4) 0.0076(2) -0.0036(2) 0.0000(2)
Cd2 0.0385(3) 0.0489(4) 0.0475(4) 0.0061(3) 0.0005(3) -0.0014(3)
O1 0.028(3) 0.055(4) 0.203(10) 0.028(5) -0.003(5) 0.002(3)
O3 0.047(5) 0.102(7) 0.257(16) 0.029(9) 0.019(7) 0.006(5)
O2 0.047(10) 0.039(6) 0.034(13) 0.003(8) 0.023(7) 0.006(6)
O4 0.057(5) 0.077(6) 0.069(6) 0.003(5) -0.015(5) 0.014(5)
O5 0.038(7) 0.039(5) 0.144(18) 0.026(9) -0.045(7) -0.005(4)
Cl1 0.084(3) 0.094(4) 0.057(3) 0.023(2) 0.007(2) -0.002(3)
O2' 0.047(10) 0.039(6) 0.034(13) 0.003(8) 0.023(7) 0.006(6)
O4' 0.057(5) 0.077(6) 0.069(6) 0.003(5) -0.015(5) 0.014(5)
O5' 0.038(7) 0.039(5) 0.144(18) 0.026(9) -0.045(7) -0.005(4)
Cl1' 0.162(18) 0.138(16) 0.122(16) -0.029(13) -0.016(13) -0.012(14)
O6 0.055(4) 0.038(4) 0.112(6) -0.010(4) -0.014(4) 0.000(3)
O7 0.040(5) 0.228(16) 0.32(2) -0.137(15) 0.035(8) -0.037(8)
O8 0.064(5) 0.128(9) 0.130(9) 0.044(7) 0.032(5) 0.038(6)
O9 0.094(5) 0.040(3) 0.050(4) 0.000(3) -0.012(4) -0.001(3)
O10 0.056(4) 0.043(3) 0.047(3) 0.004(3) 0.000(3) 0.000(3)
O11 0.053(4) 0.103(6) 0.056(4) -0.021(4) -0.005(3) -0.002(4)
O12 0.220(13) 0.076(6) 0.047(5) 0.004(4) 0.003(6) -0.014(7)
O13 0.124(8) 0.068(5) 0.049(4) -0.009(4) -0.005(4) 0.000(5)
N1 0.058(5) 0.032(4) 0.056(5) 0.002(3) 0.006(4) -0.005(3)
N2 0.061(5) 0.047(4) 0.068(5) 0.005(4) -0.009(4) -0.009(4)
N3 0.057(5) 0.036(4) 0.076(6) -0.002(4) 0.018(4) 0.004(3)
N4 0.076(6) 0.029(4) 0.058(5) 0.002(3) -0.015(4) -0.022(4)
C1 0.045(5) 0.042(5) 0.054(5) -0.010(4) 0.001(4) 0.003(4)
C2 0.041(4) 0.037(4) 0.041(4) 0.000(3) 0.001(3) 0.006(3)
C3 0.043(4) 0.040(4) 0.045(5) 0.003(4) 0.007(4) 0.007(4)
C4 0.051(5) 0.042(4) 0.036(4) 0.004(3) 0.007(4) -0.005(4)
C5 0.045(5) 0.066(6) 0.048(5) 0.004(4) 0.016(4) -0.016(4)
C6 0.043(5) 0.057(5) 0.042(5) 0.010(4) 0.011(4) 0.007(4)
C7 0.045(5) 0.038(4) 0.045(5) 0.001(3) 0.005(4) 0.004(4)
C8 0.043(5) 0.072(7) 0.058(6) 0.005(5) 0.008(4) 0.003(5)
C9 0.085(7) 0.043(5) 0.049(5) 0.009(4) 0.013(5) 0.004(5)
C10 0.062(6) 0.044(5) 0.055(6) 0.011(4) -0.009(5) 0.004(4)
C11 0.055(5) 0.038(4) 0.051(5) 0.004(4) -0.004(4) -0.006(4)
C12 0.049(5) 0.025(4) 0.060(6) 0.007(3) 0.007(4) -0.003(3)
C13 0.054(5) 0.047(5) 0.059(6) -0.009(4) -0.004(4) -0.009(4)
C14 0.042(5) 0.048(5) 0.079(7) -0.010(5) 0.008(5) -0.007(4)
C15 0.045(5) 0.031(4) 0.062(6) 0.000(4) 0.000(4) -0.008(4)
C16 0.049(5) 0.028(4) 0.047(5) 0.006(3) -0.002(4) -0.003(3)
C17 0.060(5) 0.027(4) 0.056(5) 0.004(4) 0.000(4) -0.001(4)
C18 0.042(4) 0.031(4) 0.060(5) -0.003(4) 0.007(4) -0.009(3)
C19 0.028(4) 0.025(3) 0.053(5) -0.001(3) 0.006(3) -0.004(3)
C20 0.055(5) 0.029(4) 0.049(5) 0.001(3) 0.002(4) -0.010(4)
C21 0.098(9) 0.044(5) 0.064(7) -0.013(5) -0.003(6) 0.020(5)
C22 0.084(8) 0.049(6) 0.065(7) -0.003(5) -0.020(6) 0.008(5)
C23 0.098(9) 0.047(6) 0.072(7) 0.010(5) 0.033(7) 0.009(6)
C24 0.091(8) 0.050(5) 0.053(6) 0.009(4) 0.025(5) 0.012(5)
C25 0.049(5) 0.036(5) 0.121(10) 0.001(5) 0.014(6) 0.005(4)
C26 0.055(5) 0.034(4) 0.062(6) 0.001(4) 0.009(4) 0.005(4)
C27 0.045(5) 0.041(5) 0.055(5) 0.004(4) -0.006(4) 0.007(4)
C28 0.045(5) 0.034(4) 0.046(5) -0.001(3) -0.005(4) 0.007(3)
C29 0.039(4) 0.034(4) 0.058(5) 0.005(4) 0.008(4) 0.011(3)
C30 0.061(6) 0.044(5) 0.043(5) -0.002(4) 0.006(4) 0.015(4)
C31 0.058(5) 0.037(4) 0.055(6) 0.010(4) 0.017(4) 0.008(4)
C32 0.038(4) 0.038(4) 0.044(5) -0.002(3) -0.006(3) 0.003(3)
C33 0.079(7) 0.054(6) 0.048(6) 0.001(5) 0.000(5) 0.014(5)
C34 0.053(5) 0.023(4) 0.060(6) 0.001(3) 0.001(4) -0.012(3)
C35 0.058(6) 0.042(5) 0.089(8) 0.019(5) 0.015(5) -0.008(4)
C36 0.054(6) 0.043(5) 0.089(8) 0.013(5) -0.004(5) -0.004(4)
C37 0.067(6) 0.033(4) 0.061(6) -0.010(4) 0.007(5) -0.006(4)
C38 0.057(5) 0.038(5) 0.056(6) -0.001(4) 0.001(4) -0.006(4)
C39 0.093(8) 0.046(5) 0.068(7) -0.003(5) -0.033(6) -0.017(5)
C40 0.064(6) 0.038(5) 0.062(6) 0.005(4) -0.026(5) -0.012(4)
C41 0.050(5) 0.037(4) 0.046(5) 0.002(4) -0.013(4) -0.003(4)
C42 0.039(4) 0.036(4) 0.039(4) 0.008(3) -0.006(3) -0.007(3)
C43 0.039(4) 0.049(5) 0.035(4) 0.006(3) 0.004(3) -0.003(4)
C44 0.057(6) 0.062(6) 0.043(5) -0.001(4) -0.006(4) -0.007(5)
C45 0.060(6) 0.057(6) 0.051(5) 0.006(4) -0.008(4) -0.024(5)
C46 0.048(6) 0.119(11) 0.057(7) -0.003(7) 0.002(5) 0.004(7)
C47 0.036(4) 0.037(4) 0.042(4) 0.006(3) 0.000(3) 0.001(3)

loop_
_atom_type_symbol
_atom_type_description
_atom_type_scat_dispersion_real
_atom_type_scat_dispersion_imag
_atom_type_scat_source
C C 0.0181 0.0091 'International Tables Vol C Tables 4.2.6.8 and 6.1.1.4'
H H 0.0000 0.0000 'International Tables Vol C Tables 4.2.6.8 and 6.1.1.4'
N N 0.0311 0.0180 'International Tables Vol C Tables 4.2.6.8 and 6.1.1.4'
O O 0.0492 0.0322 'International Tables Vol C Tables 4.2.6.8 and 6.1.1.4'
Cd Cd 0.1185 4.6533 'International Tables Vol C Tables 4.2.6.8 and 6.1.1.4'
Cl Cl 0.3639 0.7018 'International Tables Vol C Tables 4.2.6.8 and 6.1.1.4'

loop_
_geom_angle_atom_site_label_1
_geom_angle_atom_site_label_2
_geom_angle_atom_site_label_3
_geom_angle
_geom_angle_site_symmetry_1
_geom_angle_site_symmetry_3
_geom_angle_publ_flag
O1 Cd1 O9 149.4(3) . 1_565 ?
O1 Cd1 O13 93.6(4) . . ?
O9 Cd1 O13 91.3(3) 1_565 . ?
O1 Cd1 O3 75.5(3) . 1_655 ?
O9 Cd1 O3 129.3(3) 1_565 1_655 ?
O13 Cd1 O3 113.7(4) . 1_655 ?
O1 Cd1 O10 105.6(3) . 1_565 ?
O9 Cd1 O10 55.3(2) 1_565 1_565 ?
O13 Cd1 O10 140.4(2) . 1_565 ?
O3 Cd1 O10 104.6(4) 1_655 1_565 ?
O1 Cd1 O2 54.1(9) . . ?
O9 Cd1 O2 96.4(9) 1_565 . ?
O13 Cd1 O2 85.8(8) . . ?
O3 Cd1 O2 127.4(10) 1_655 . ?
O10 Cd1 O2 78.6(8) 1_565 . ?
O1 Cd1 O4' 119.5(6) . 1_655 ?
O9 Cd1 O4' 90.9(6) 1_565 1_655 ?
O13 Cd1 O4' 86.2(6) . 1_655 ?
O3 Cd1 O4' 50.7(5) 1_655 1_655 ?
O10 Cd1 O4' 112.1(7) 1_565 1_655 ?
O1 Cd1 O4 125.5(3) . 1_655 ?
O9 Cd1 O4 79.3(3) 1_565 1_655 ?
O13 Cd1 O4 113.3(4) . 1_655 ?
O3 Cd1 O4 50.7(3) 1_655 1_655 ?
O10 Cd1 O4 83.3(3) 1_565 1_655 ?
O2 Cd1 O4 160.3(8) . 1_655 ?
O1 Cd1 O2' 53.0(6) . . ?
O9 Cd1 O2' 99.1(6) 1_565 . ?
O13 Cd1 O2' 77.3(6) . . ?
O3 Cd1 O2' 128.3(6) 1_655 . ?
O10 Cd1 O2' 87.0(6) 1_565 . ?
O4' Cd1 O2' 160.8(9) 1_655 . ?
O1 Cd1 C32 130.7(3) . 1_565 ?
O9 Cd1 C32 28.1(2) 1_565 1_565 ?
O13 Cd1 C32 118.0(3) . 1_565 ?
O3 Cd1 C32 117.6(4) 1_655 1_565 ?
O10 Cd1 C32 27.4(2) 1_565 1_565 ?
O2 Cd1 C32 89.4(9) . 1_565 ?
O4' Cd1 C32 100.6(7) 1_655 1_565 ?
O4 Cd1 C32 77.7(3) 1_655 1_565 ?
O2' Cd1 C32 95.7(6) . 1_565 ?
O1 Cd1 C8 101.0(3) . 1_655 ?
O9 Cd1 C8 105.5(3) 1_565 1_655 ?
O13 Cd1 C8 110.2(3) . 1_655 ?
O3 Cd1 C8 25.7(3) 1_655 1_655 ?
O10 Cd1 C8 99.9(3) 1_565 1_655 ?
O2 Cd1 C8 152.3(9) . 1_655 ?
O4' Cd1 C8 28.8(4) 1_655 1_655 ?
O4 Cd1 C8 26.3(3) 1_655 1_655 ?
O2' Cd1 C8 154.0(6) . 1_655 ?
C32 Cd1 C8 101.9(3) 1_565 1_655 ?
O1 Cd1 C1 26.4(3) . . ?
O9 Cd1 C1 123.9(3) 1_565 . ?
O13 Cd1 C1 88.5(3) . . ?
O3 Cd1 C1 101.2(3) 1_655 . ?
O10 Cd1 C1 93.7(3) 1_565 . ?
O2 Cd1 C1 27.7(9) . . ?
O4' Cd1 C1 144.9(6) 1_655 . ?
O4 Cd1 C1 148.9(3) 1_655 . ?
O2' Cd1 C1 27.1(6) . . ?
C32 Cd1 C1 112.4(3) 1_565 . ?
C8 Cd1 C1 126.9(3) 1_655 . ?
O5 Cd2 O8 117.9(6) . 1_655 ?
O5 Cd2 O11 90.5(6) . 1_565 ?
O8 Cd2 O11 92.4(4) 1_655 1_565 ?
O8 Cd2 Cl1' 100.9(7) 1_655 . ?
O11 Cd2 Cl1' 120.0(7) 1_565 . ?
O8 Cd2 O5' 119.8(15) 1_655 . ?
O11 Cd2 O5' 103.2(16) 1_565 . ?
Cl1' Cd2 O5' 118.5(12) . . ?
O5 Cd2 Cl1 118.5(4) . . ?
O8 Cd2 Cl1 97.5(3) 1_655 . ?
O11 Cd2 Cl1 139.1(3) 1_565 . ?
O5 Cd2 O12 140.1(7) . 1_565 ?
O8 Cd2 O12 81.0(5) 1_655 1_565 ?
O11 Cd2 O12 51.9(3) 1_565 1_565 ?
Cl1' Cd2 O12 72.7(6) . 1_565 ?
O5' Cd2 O12 150.4(18) . 1_565 ?
Cl1 Cd2 O12 90.7(3) . 1_565 ?
O5 Cd2 O6 52.1(4) . . ?
O8 Cd2 O6 167.4(4) 1_655 . ?
O11 Cd2 O6 95.2(3) 1_565 . ?
Cl1' Cd2 O6 84.0(6) . . ?
O5' Cd2 O6 48.4(14) . . ?
Cl1 Cd2 O6 83.3(2) . . ?
O12 Cd2 O6 111.6(4) 1_565 . ?
C1 O1 Cd1 97.8(6) . . ?
C8 O3 Cd1 95.4(8) . 1_455 ?
C1 O2 Cd1 92(2) . . ?
C8 O4 Cd1 86.2(7) . 1_455 ?
C47 O5 Cd2 102.6(10) . . ?
C1 O2' Cd1 80.4(13) . . ?
C8 O4' Cd1 90.1(12) . 1_455 ?
C47 O5' Cd2 97(3) . . ?
C47 O6 Cd2 83.6(5) . . ?
C46 O8 Cd2 108.9(9) . 1_455 ?
C32 O9 Cd1 92.0(5) . 1_545 ?
C32 O10 Cd1 90.3(5) . 1_545 ?
C33 O11 Cd2 97.7(7) . 1_545 ?
C33 O12 Cd2 89.9(7) . 1_545 ?
Cd1 O13 H13C 119(2) . . ?
Cd1 O13 H13B 122(4) . . ?
H13C O13 H13B 107(3) . . ?
C10 N1 C14 120.3(8) . . ?
C10 N1 C9 120.8(9) . . ?
C14 N1 C9 118.8(8) . . ?
C17 N2 C18 118.4(8) . . ?
C22 N3 C23 120.8(9) . . ?
C22 N3 C25 121.3(10) . . ?
C23 N3 C25 117.9(9) . . ?
C37 N4 C36 120.1(9) . . ?
C37 N4 C39 120.5(10) . . ?
C36 N4 C39 119.3(10) . . ?
O1 C1 O2' 126.4(15) . . ?
O1 C1 O2 116.4(19) . . ?
O1 C1 C2 118.4(8) . . ?
O2' C1 C2 114.4(14) . . ?
O2 C1 C2 124(2) . . ?
O1 C1 Cd1 55.8(5) . . ?
O2' C1 Cd1 72.5(13) . . ?
O2 C1 Cd1 60.8(18) . . ?
C2 C1 Cd1 171.6(6) . . ?
C7 C2 C3 118.8(8) . . ?
C7 C2 C1 120.5(7) . . ?
C3 C2 C1 120.6(7) . . ?
C4 C3 C2 120.7(8) . . ?
C4 C3 H3A 119.7 . . ?
C2 C3 H3A 119.7 . . ?
C3 C4 C5 120.1(8) . . ?
C3 C4 C9 119.3(8) . . ?
C5 C4 C9 120.6(8) . . ?
C6 C5 C4 119.5(8) . . ?
C6 C5 H5A 120.2 . . ?
C4 C5 H5A 120.2 . . ?
C7 C6 C5 119.3(8) . . ?
C7 C6 C8 118.7(8) . . ?
C5 C6 C8 121.9(8) . . ?
C6 C7 C2 121.5(8) . . ?
C6 C7 H7A 119.2 . . ?
C2 C7 H7A 119.2 . . ?
O3 C8 O4 121.2(11) . . ?
O3 C8 O4' 108.1(14) . . ?
O3 C8 C6 118.1(10) . . ?
O4 C8 C6 118.0(9) . . ?
O4' C8 C6 115.8(13) . . ?
O3 C8 Cd1 58.9(6) . 1_455 ?
O4 C8 Cd1 67.5(7) . 1_455 ?
O4' C8 Cd1 61.1(11) . 1_455 ?
C6 C8 Cd1 172.1(7) . 1_455 ?
N1 C9 C4 110.1(7) . . ?
N1 C9 H9A 109.6 . . ?
C4 C9 H9A 109.6 . . ?
N1 C9 H9B 109.6 . . ?
C4 C9 H9B 109.6 . . ?
H9A C9 H9B 108.1 . . ?
N1 C10 C11 122.8(9) . . ?
N1 C10 H10A 118.6 . . ?
C11 C10 H10A 118.6 . . ?
C12 C11 C10 118.3(9) . . ?
C12 C11 H11A 120.9 . . ?
C10 C11 H11A 120.9 . . ?
C11 C12 C13 117.7(9) . . ?
C11 C12 C15 123.8(8) . . ?
C13 C12 C15 118.4(8) . . ?
C14 C13 C12 120.2(9) . . ?
C14 C13 H13A 119.9 . . ?
C12 C13 H13A 119.9 . . ?
N1 C14 C13 120.7(9) . . ?
N1 C14 H14A 119.7 . . ?
C13 C14 H14A 119.7 . . ?
C19 C15 C16 121.4(8) . . ?
C19 C15 C12 119.1(8) . . ?
C16 C15 C12 119.4(8) . . ?
C15 C16 C17 119.1(8) . . ?
C15 C16 H16A 120.5 . . ?
C17 C16 H16A 120.5 . . ?
N2 C17 C16 119.4(8) . . ?
N2 C17 C20 119.6(8) . . ?
C16 C17 C20 120.9(8) . . ?
C19 C18 N2 122.0(9) . . ?
C19 C18 C34 118.7(8) . . ?
N2 C18 C34 119.3(8) . . ?
C18 C19 C15 119.6(8) . . ?
C18 C19 H19A 120.2 . . ?
C15 C19 H19A 120.2 . . ?
C21 C20 C24 117.9(9) . . ?
C21 C20 C17 121.8(8) . . ?
C24 C20 C17 120.3(9) . . ?
C20 C21 C22 119.7(10) . . ?
C20 C21 H21A 120.2 . . ?
C22 C21 H21A 120.2 . . ?
N3 C22 C21 121.7(10) . . ?
N3 C22 H22A 119.2 . . ?
C21 C22 H22A 119.2 . . ?
N3 C23 C24 121.0(10) . . ?
N3 C23 H23A 119.5 . . ?
C24 C23 H23A 119.5 . . ?
C20 C24 C23 118.9(10) . . ?
C20 C24 H24A 120.5 . . ?
C23 C24 H24A 120.5 . . ?
N3 C25 C26 109.5(8) . . ?
N3 C25 H25A 109.8 . . ?
C26 C25 H25A 109.8 . . ?
N3 C25 H25B 109.8 . . ?
C26 C25 H25B 109.8 . . ?
H25A C25 H25B 108.2 . . ?
C31 C26 C27 118.7(8) . . ?
C31 C26 C25 121.6(9) . . ?
C27 C26 C25 119.7(9) . . ?
C28 C27 C26 120.4(9) . . ?
C28 C27 H27A 119.8 . . ?
C26 C27 H27A 119.8 . . ?
C29 C28 C27 119.2(8) . . ?
C29 C28 C32 121.1(7) . . ?
C27 C28 C32 119.5(8) . . ?
C28 C29 C30 121.1(8) . . ?
C28 C29 H29A 119.5 . . ?
C30 C29 H29A 119.5 . . ?
C31 C30 C29 118.2(9) . . ?
C31 C30 C33 121.8(9) . . ?
C29 C30 C33 119.9(9) . . ?
C26 C31 C30 122.3(8) . . ?
C26 C31 H31A 118.9 . . ?
C30 C31 H31A 118.9 . . ?
O10 C32 O9 121.5(8) . . ?
O10 C32 C28 118.8(7) . . ?
O9 C32 C28 119.6(7) . . ?
O10 C32 Cd1 62.3(5) . 1_545 ?
O9 C32 Cd1 59.9(4) . 1_545 ?
C28 C32 Cd1 171.7(6) . 1_545 ?
O12 C33 O11 119.6(11) . . ?
O12 C33 C30 120.7(11) . . ?
O11 C33 C30 119.7(9) . . ?
C38 C34 C35 117.2(9) . . ?
C38 C34 C18 122.8(8) . . ?
C35 C34 C18 120.0(9) . . ?
C36 C35 C34 120.7(10) . . ?
C36 C35 H35A 119.6 . . ?
C34 C35 H35A 119.6 . . ?
N4 C36 C35 121.0(10) . . ?
N4 C36 H36A 119.5 . . ?
C35 C36 H36A 119.5 . . ?
N4 C37 C38 122.0(9) . . ?
N4 C37 H37A 119.0 . . ?
C38 C37 H37A 119.0 . . ?
C37 C38 C34 118.9(9) . . ?
C37 C38 H38A 120.5 . . ?
C34 C38 H38A 120.5 . . ?
N4 C39 C40 108.7(8) . . ?
N4 C39 H39A 109.9 . . ?
C40 C39 H39A 109.9 . . ?
N4 C39 H39B 109.9 . . ?
C40 C39 H39B 109.9 . . ?
H39A C39 H39B 108.3 . . ?
C41 C40 C45 120.5(9) . . ?
C41 C40 C39 118.9(10) . . ?
C45 C40 C39 120.6(9) . . ?
C40 C41 C42 119.9(9) . . ?
C40 C41 H41A 120.1 . . ?
C42 C41 H41A 120.1 . . ?
C43 C42 C41 119.4(8) . . ?
C43 C42 C47 120.3(7) . . ?
C41 C42 C47 120.3(7) . . ?
C42 C43 C44 120.8(8) . . ?
C42 C43 H43A 119.6 . . ?
C44 C43 H43A 119.6 . . ?
C43 C44 C45 120.2(9) . . ?
C43 C44 C46 120.9(10) . . ?
C45 C44 C46 118.9(10) . . ?
C40 C45 C44 119.0(9) . . ?
C40 C45 H45A 120.5 . . ?
C44 C45 H45A 120.5 . . ?
O8 C46 O7 123.0(13) . . ?
O8 C46 C44 118.7(12) . . ?
O7 C46 C44 118.2(14) . . ?
O5' C47 O6 127(3) . . ?
O6 C47 O5 120.5(10) . . ?
O5' C47 C42 108(2) . . ?
O6 C47 C42 120.6(8) . . ?
O5 C47 C42 118.7(10) . . ?

loop_
_geom_bond_atom_site_label_1
_geom_bond_atom_site_label_2
_geom_bond_distance
_geom_bond_site_symmetry_2
_geom_bond_publ_flag
Cd1 O1 2.284(7) . ?
Cd1 O9 2.330(6) 1_565 ?
Cd1 O13 2.336(7) . ?
Cd1 O3 2.349(10) 1_655 ?
Cd1 O10 2.383(6) 1_565 ?
Cd1 O2 2.39(4) . ?
Cd1 O4' 2.39(2) 1_655 ?
Cd1 O4 2.529(10) 1_655 ?
Cd1 O2' 2.65(3) . ?
Cd1 C32 2.691(8) 1_565 ?
Cd1 C8 2.731(10) 1_655 ?
Cd1 C1 2.736(9) . ?
Cd2 O5 2.194(17) . ?
Cd2 O8 2.269(8) 1_655 ?
Cd2 O11 2.341(7) 1_565 ?
Cd2 Cl1' 2.38(2) . ?
Cd2 O5' 2.40(5) . ?
Cd2 Cl1 2.466(4) . ?
Cd2 O12 2.507(10) 1_565 ?
Cd2 O6 2.643(7) . ?
O1 C1 1.227(11) . ?
O3 C8 1.189(11) . ?
O3 Cd1 2.349(10) 1_455 ?
O2 C1 1.27(4) . ?
O4 C8 1.213(12) . ?
O4 Cd1 2.529(10) 1_455 ?
O5 C47 1.290(18) . ?
O2' C1 1.26(3) . ?
O4' C8 1.316(16) . ?
O4' Cd1 2.39(2) 1_455 ?
O5' C47 1.13(6) . ?
O6 C47 1.200(10) . ?
O7 C46 1.232(18) . ?
O8 C46 1.179(17) . ?
O8 Cd2 2.269(8) 1_455 ?
O9 C32 1.269(10) . ?
O9 Cd1 2.330(6) 1_545 ?
O10 C32 1.237(10) . ?
O10 Cd1 2.383(6) 1_545 ?
O11 C33 1.234(13) . ?
O11 Cd2 2.341(7) 1_545 ?
O12 C33 1.226(13) . ?
O12 Cd2 2.507(10) 1_545 ?
O13 H13C 0.86(2) . ?
O13 H13B 0.87(2) . ?
N1 C10 1.305(12) . ?
N1 C14 1.323(13) . ?
N1 C9 1.493(12) . ?
N2 C17 1.377(12) . ?
N2 C18 1.399(12) . ?
N3 C22 1.308(13) . ?
N3 C23 1.319(14) . ?
N3 C25 1.490(12) . ?
N4 C37 1.315(13) . ?
N4 C36 1.340(14) . ?
N4 C39 1.490(13) . ?
C1 C2 1.496(12) . ?
C2 C7 1.384(11) . ?
C2 C3 1.390(11) . ?
C3 C4 1.372(12) . ?
C3 H3A 0.9300 . ?
C4 C5 1.402(13) . ?
C4 C9 1.515(12) . ?
C5 C6 1.391(13) . ?
C5 H5A 0.9300 . ?
C6 C7 1.378(12) . ?
C6 C8 1.513(13) . ?
C7 H7A 0.9300 . ?
C8 Cd1 2.731(10) 1_455 ?
C9 H9A 0.9700 . ?
C9 H9B 0.9700 . ?
C10 C11 1.390(14) . ?
C10 H10A 0.9300 . ?
C11 C12 1.370(13) . ?
C11 H11A 0.9300 . ?
C12 C13 1.400(13) . ?
C12 C15 1.500(13) . ?
C13 C14 1.367(14) . ?
C13 H13A 0.9300 . ?
C14 H14A 0.9300 . ?
C15 C19 1.341(12) . ?
C15 C16 1.390(12) . ?
C16 C17 1.391(12) . ?
C16 H16A 0.9300 . ?
C17 C20 1.484(12) . ?
C18 C19 1.340(12) . ?
C18 C34 1.482(13) . ?
C19 H19A 0.9300 . ?
C20 C21 1.379(14) . ?
C20 C24 1.387(13) . ?
C21 C22 1.389(15) . ?
C21 H21A 0.9300 . ?
C22 H22A 0.9300 . ?
C23 C24 1.408(15) . ?
C23 H23A 0.9300 . ?
C24 H24A 0.9300 . ?
C25 C26 1.519(13) . ?
C25 H25A 0.9700 . ?
C25 H25B 0.9700 . ?
C26 C31 1.377(13) . ?
C26 C27 1.415(13) . ?
C27 C28 1.402(12) . ?
C27 H27A 0.9300 . ?
C28 C29 1.390(12) . ?
C28 C32 1.486(12) . ?
C29 C30 1.409(12) . ?
C29 H29A 0.9300 . ?
C30 C31 1.394(13) . ?
C30 C33 1.485(14) . ?
C31 H31A 0.9300 . ?
C32 Cd1 2.691(8) 1_545 ?
C34 C38 1.387(13) . ?
C34 C35 1.395(14) . ?
C35 C36 1.351(15) . ?
C35 H35A 0.9300 . ?
C36 H36A 0.9300 . ?
C37 C38 1.384(14) . ?
C37 H37A 0.9300 . ?
C38 H38A 0.9300 . ?
C39 C40 1.516(13) . ?
C39 H39A 0.9700 . ?
C39 H39B 0.9700 . ?
C40 C41 1.381(13) . ?
C40 C45 1.390(15) . ?
C41 C42 1.408(12) . ?
C41 H41A 0.9300 . ?
C42 C43 1.374(12) . ?
C42 C47 1.509(11) . ?
C43 C44 1.375(13) . ?
C43 H43A 0.9300 . ?
C44 C45 1.407(14) . ?
C44 C46 1.504(16) . ?
C45 H45A 0.9300 . ?
